data_7022505
loop_
_publ_author_name
'Wang, Kun'
'Wang, Yan-Qin'
'Zhang, Xiu-Mei'
'Gao, En-Qing'

_publ_section_title
;
 Ferromagnetic interactions through double hydrogen bonding bridges in
 manganese(II) coordination polymers.
;
_journal_issue 13
_journal_name_full 'Dalton transactions (Cambridge, England : 2003)'
_journal_page_first 4533
_journal_page_last 4538
_journal_paper_doi 10.1039/c2dt32826g
_journal_volume 42
_journal_year 2013
_chemical_formula_sum 'C18 H20 Mn N4 O8'
_chemical_formula_weight 475.32
_chemical_name_systematic
;
?
;
_space_group_IT_number 2
_symmetry_cell_setting triclinic
_symmetry_space_group_name_Hall '-P 1'
_symmetry_space_group_name_H-M 'P -1'
_atom_sites_solution_hydrogens geom
_atom_sites_solution_primary direct
_atom_sites_solution_secondary difmap
_audit_creation_method SHELXL-97
_cell_angle_alpha 66.809(5)
_cell_angle_beta 77.466(5)
_cell_angle_gamma 83.677(6)
_cell_formula_units_Z 1
_cell_length_a 5.453(3)
_cell_length_b 9.807(5)
_cell_length_c 10.363(5)
_cell_measurement_reflns_used 1847
_cell_measurement_temperature 296(2)
_cell_measurement_theta_max 27.28
_cell_measurement_theta_min 2.47
_cell_volume 497.1(4)
_computing_cell_refinement 'Bruker SMART'
_computing_data_collection 'Bruker SMART'
_computing_data_reduction 'Bruker SMART'
_computing_molecular_graphics 'Bruker SHELXTL'
_computing_publication_material 'Bruker SHELXTL'
_computing_structure_refinement 'Bruker SHELXTL'
_computing_structure_solution 'Bruker SHELXTL'
_diffrn_ambient_temperature 296(2)
_diffrn_measured_fraction_theta_full 0.978
_diffrn_measured_fraction_theta_max 0.978
_diffrn_measurement_device_type 'CCD area detector'
_diffrn_measurement_method 'phi and omega scans'
_diffrn_radiation_monochromator graphite
_diffrn_radiation_source 'fine-focus sealed tube'
_diffrn_radiation_type MoK\a
_diffrn_radiation_wavelength 0.71073
_diffrn_reflns_av_R_equivalents 0.0088
_diffrn_reflns_av_sigmaI/netI 0.0171
_diffrn_reflns_limit_h_max 6
_diffrn_reflns_limit_h_min -6
_diffrn_reflns_limit_k_max 9
_diffrn_reflns_limit_k_min -11
_diffrn_reflns_limit_l_max 12
_diffrn_reflns_limit_l_min -11
_diffrn_reflns_number 2574
_diffrn_reflns_theta_full 24.99
_diffrn_reflns_theta_max 24.99
_diffrn_reflns_theta_min 2.26
_exptl_absorpt_coefficient_mu 0.720
_exptl_absorpt_correction_T_max 0.9649
_exptl_absorpt_correction_T_min 0.9186
_exptl_absorpt_correction_type multi-scan
_exptl_absorpt_process_details 'SADABS (Bruker, 2007)'
_exptl_crystal_colour yellow
_exptl_crystal_density_diffrn 1.588
_exptl_crystal_density_method 'not measured'
_exptl_crystal_description rectangular
_exptl_crystal_F_000 245
_exptl_crystal_size_max 0.12
_exptl_crystal_size_mid 0.06
_exptl_crystal_size_min 0.05
_refine_diff_density_max 0.185
_refine_diff_density_min -0.227
_refine_diff_density_rms 0.048
_refine_ls_extinction_method none
_refine_ls_goodness_of_fit_ref 1.039
_refine_ls_hydrogen_treatment mixed
_refine_ls_matrix_type full
_refine_ls_number_parameters 148
_refine_ls_number_reflns 1720
_refine_ls_number_restraints 3
_refine_ls_restrained_S_all 1.039
_refine_ls_R_factor_all 0.0284
_refine_ls_R_factor_gt 0.0266
_refine_ls_shift/su_max 0.000
_refine_ls_shift/su_mean 0.000
_refine_ls_structure_factor_coef Fsqd
_refine_ls_weighting_details 'calc w=1/[\s^2^(Fo^2^)+(0.0327P)^2^+0.2065P] where P=(Fo^2^+2Fc^2^)/3'
_refine_ls_weighting_scheme calc
_refine_ls_wR_factor_gt 0.0657
_refine_ls_wR_factor_ref 0.0670
_reflns_number_gt 1618
_reflns_number_total 1720
_reflns_threshold_expression >2sigma(I)
_cod_data_source_file c2dt32826g.txt
_cod_data_source_block 2
_cod_depositor_comments
;
The following automatic conversions were performed:

'_symmetry_cell_setting' value 'Triclinic' changed to 'triclinic'
according to /home/saulius/struct/CIF-dictionaries/cif_core.dic
dictionary named 'cif_core.dic' version 2.4.2 from 2011-04-26.

Automatic conversion script
Id: cif_fix_values 1891 2012-01-12 08:04:46Z andrius 
;
_cod_original_sg_symbol_H-M 'P-1 '
_cod_database_code 7022505

loop_
_symmetry_equiv_pos_as_xyz
'x, y, z'
'-x, -y, -z'

loop_
_atom_site_label
_atom_site_type_symbol
_atom_site_fract_x
_atom_site_fract_y
_atom_site_fract_z
_atom_site_U_iso_or_equiv
_atom_site_adp_type
_atom_site_occupancy
_atom_site_symmetry_multiplicity
_atom_site_calc_flag
_atom_site_refinement_flags
Mn1 Mn 0.5000 0.0000 0.5000 0.02898(13) Uani 1 2 d S
O1 O 0.7178(2) 0.08743(16) 0.28506(12) 0.0440(3) Uani 1 1 d .
O2 O 0.4658(3) 0.06548(18) 0.15091(14) 0.0522(4) Uani 1 1 d .
O3 O 0.2383(2) -0.09601(15) 0.42295(14) 0.0393(3) Uani 1 1 d D
H1 H 0.252(4) -0.040(2) 0.3365(17) 0.059 Uiso 1 1 d D
H2 H 0.093(3) -0.118(3) 0.463(2) 0.059 Uiso 1 1 d D
N1 N 0.7421(3) -0.20587(18) 0.55195(18) 0.0428(4) Uani 1 1 d .
C9 C 0.7399(4) -0.3093(2) 0.6580(2) 0.0482(5) Uani 1 1 d .
O4 O 0.7401(5) -0.4174(2) 0.7663(2) 0.0960(8) Uani 1 1 d .
N4 N 1.2299(3) 0.30409(15) -0.19206(14) 0.0314(3) Uani 1 1 d .
C1 C 0.6569(3) 0.1073(2) 0.16922(18) 0.0337(4) Uani 1 1 d .
C2 C 0.8494(3) 0.18770(19) 0.03663(17) 0.0299(4) Uani 1 1 d .
C3 C 1.0196(3) 0.2804(2) 0.03921(18) 0.0355(4) Uani 1 1 d .
H3A H 1.0066 0.3032 0.1195 0.043 Uiso 1 1 calc R
C4 C 1.2081(3) 0.3389(2) -0.07701(18) 0.0361(4) Uani 1 1 d .
H4A H 1.3211 0.4028 -0.0760 0.043 Uiso 1 1 calc R
C5 C 1.0608(3) 0.2186(2) -0.19918(18) 0.0347(4) Uani 1 1 d .
H5A H 1.0755 0.1989 -0.2813 0.042 Uiso 1 1 calc R
C6 C 0.8674(3) 0.16038(19) -0.08673(17) 0.0333(4) Uani 1 1 d .
H6A H 0.7489 0.1030 -0.0929 0.040 Uiso 1 1 calc R
C7 C 1.4490(3) 0.3544(2) -0.31126(18) 0.0372(4) Uani 1 1 d .
H7A H 1.5146 0.2722 -0.3396 0.045 Uiso 1 1 calc R
H7B H 1.5802 0.3832 -0.2778 0.045 Uiso 1 1 calc R
C8 C 1.3846(3) 0.48321(19) -0.43966(17) 0.0335(4) Uani 1 1 d .
H8A H 1.3357 0.5696 -0.4154 0.040 Uiso 1 1 calc R
H8B H 1.2449 0.4587 -0.4700 0.040 Uiso 1 1 calc R

loop_
_atom_site_aniso_label
_atom_site_aniso_U_11
_atom_site_aniso_U_22
_atom_site_aniso_U_33
_atom_site_aniso_U_23
_atom_site_aniso_U_13
_atom_site_aniso_U_12
Mn1 0.0254(2) 0.0378(2) 0.02096(19) -0.00948(15) 0.00103(13) -0.00680(14)
O1 0.0388(7) 0.0667(9) 0.0201(6) -0.0103(6) 0.0021(5) -0.0147(6)
O2 0.0399(8) 0.0793(11) 0.0340(7) -0.0163(7) 0.0008(6) -0.0236(7)
O3 0.0326(7) 0.0479(8) 0.0357(7) -0.0141(6) -0.0019(6) -0.0108(6)
N1 0.0370(9) 0.0428(9) 0.0463(10) -0.0151(8) -0.0058(7) -0.0029(7)
C9 0.0545(13) 0.0448(12) 0.0521(13) -0.0185(11) -0.0193(10) -0.0107(9)
O4 0.160(2) 0.0553(11) 0.0717(13) 0.0051(10) -0.0619(13) -0.0313(12)
N4 0.0324(8) 0.0320(7) 0.0226(7) -0.0048(6) -0.0001(6) -0.0042(6)
C1 0.0321(9) 0.0380(10) 0.0254(9) -0.0088(7) 0.0005(7) -0.0028(7)
C2 0.0299(9) 0.0324(9) 0.0226(8) -0.0063(7) -0.0029(7) -0.0013(7)
C3 0.0413(10) 0.0425(10) 0.0239(8) -0.0141(8) -0.0029(7) -0.0065(8)
C4 0.0393(10) 0.0385(10) 0.0296(9) -0.0107(8) -0.0040(7) -0.0110(8)
C5 0.0427(10) 0.0378(9) 0.0221(8) -0.0103(7) -0.0023(7) -0.0070(8)
C6 0.0363(9) 0.0360(9) 0.0251(8) -0.0079(7) -0.0045(7) -0.0083(7)
C7 0.0314(9) 0.0419(10) 0.0271(9) -0.0054(8) 0.0041(7) -0.0051(8)
C8 0.0319(9) 0.0355(9) 0.0259(8) -0.0071(7) 0.0024(7) -0.0055(7)

loop_
_atom_type_symbol
_atom_type_description
_atom_type_scat_dispersion_real
_atom_type_scat_dispersion_imag
_atom_type_scat_source
C C 0.0033 0.0016 'International Tables Vol C Tables 4.2.6.8 and 6.1.1.4'
H H 0.0000 0.0000 'International Tables Vol C Tables 4.2.6.8 and 6.1.1.4'
Mn Mn 0.3368 0.7283 'International Tables Vol C Tables 4.2.6.8 and 6.1.1.4'
N N 0.0061 0.0033 'International Tables Vol C Tables 4.2.6.8 and 6.1.1.4'
O O 0.0106 0.0060 'International Tables Vol C Tables 4.2.6.8 and 6.1.1.4'

loop_
_geom_angle_atom_site_label_1
_geom_angle_atom_site_label_2
_geom_angle_atom_site_label_3
_geom_angle
_geom_angle_site_symmetry_1
_geom_angle_site_symmetry_3
O1 Mn1 O1 180.0 . 2_656
O1 Mn1 O3 90.70(6) . 2_656
O1 Mn1 O3 89.30(6) 2_656 2_656
O1 Mn1 O3 89.30(6) . .
O1 Mn1 O3 90.70(6) 2_656 .
O3 Mn1 O3 180.00(6) 2_656 .
O1 Mn1 N1 90.57(6) . .
O1 Mn1 N1 89.43(6) 2_656 .
O3 Mn1 N1 87.78(7) 2_656 .
O3 Mn1 N1 92.22(7) . .
O1 Mn1 N1 89.43(6) . 2_656
O1 Mn1 N1 90.57(6) 2_656 2_656
O3 Mn1 N1 92.22(7) 2_656 2_656
O3 Mn1 N1 87.78(7) . 2_656
N1 Mn1 N1 180.0 . 2_656
C1 O1 Mn1 129.36(12) . .
Mn1 O3 H1 103.4(16) . .
Mn1 O3 H2 124.5(16) . .
H1 O3 H2 113(2) . .
C9 N1 Mn1 131.00(16) . .
N1 C9 O4 179.0(3) . .
C4 N4 C5 120.97(14) . .
C4 N4 C7 120.14(15) . .
C5 N4 C7 118.83(15) . .
O2 C1 O1 127.91(16) . .
O2 C1 C2 117.32(15) . .
O1 C1 C2 114.72(16) . .
C3 C2 C6 118.78(15) . .
C3 C2 C1 121.14(15) . .
C6 C2 C1 119.93(15) . .
C4 C3 C2 119.86(16) . .
C4 C3 H3A 120.1 . .
C2 C3 H3A 120.1 . .
N4 C4 C3 120.18(16) . .
N4 C4 H4A 119.9 . .
C3 C4 H4A 119.9 . .
N4 C5 C6 120.61(16) . .
N4 C5 H5A 119.7 . .
C6 C5 H5A 119.7 . .
C5 C6 C2 119.44(16) . .
C5 C6 H6A 120.3 . .
C2 C6 H6A 120.3 . .
N4 C7 C8 112.88(14) . .
N4 C7 H7A 109.0 . .
C8 C7 H7A 109.0 . .
N4 C7 H7B 109.0 . .
C8 C7 H7B 109.0 . .
H7A C7 H7B 107.8 . .
C7 C8 C8 108.66(18) . 2_864
C7 C8 H8A 110.0 . .
C8 C8 H8A 110.0 2_864 .
C7 C8 H8B 110.0 . .
C8 C8 H8B 110.0 2_864 .
H8A C8 H8B 108.3 . .

loop_
_geom_bond_atom_site_label_1
_geom_bond_atom_site_label_2
_geom_bond_distance
_geom_bond_site_symmetry_2
Mn1 O1 2.1632(14) .
Mn1 O1 2.1632(14) 2_656
Mn1 O3 2.2232(14) 2_656
Mn1 O3 2.2232(14) .
Mn1 N1 2.2304(19) .
Mn1 N1 2.2304(19) 2_656
O1 C1 1.250(2) .
O2 C1 1.238(2) .
O3 H1 0.837(15) .
O3 H2 0.822(15) .
N1 C9 1.164(3) .
C9 O4 1.203(3) .
N4 C4 1.342(2) .
N4 C5 1.344(2) .
N4 C7 1.485(2) .
C1 C2 1.521(2) .
C2 C3 1.380(3) .
C2 C6 1.388(2) .
C3 C4 1.373(2) .
C3 H3A 0.9300 .
C4 H4A 0.9300 .
C5 C6 1.368(2) .
C5 H5A 0.9300 .
C6 H6A 0.9300 .
C7 C8 1.507(2) .
C7 H7A 0.9700 .
C7 H7B 0.9700 .
C8 C8 1.530(3) 2_864
C8 H8A 0.9700 .
C8 H8B 0.9700 .

loop_
_geom_hbond_atom_site_label_D
_geom_hbond_atom_site_label_H
_geom_hbond_atom_site_label_A
_geom_hbond_distance_DH
_geom_hbond_distance_HA
_geom_hbond_distance_DA
_geom_hbond_angle_DHA
_geom_hbond_site_symmetry_A
O3 H1 O2 0.837(15) 1.965(16) 2.719(2) 149(2) .
O3 H2 N1 0.822(15) 2.054(16) 2.865(2) 169(2) 1_455

loop_
_geom_torsion_atom_site_label_1
_geom_torsion_atom_site_label_2
_geom_torsion_atom_site_label_3
_geom_torsion_atom_site_label_4
_geom_torsion
_geom_torsion_site_symmetry_1
_geom_torsion_site_symmetry_4
O1 Mn1 O1 C1 -111(100) 2_656 .
O3 Mn1 O1 C1 -161.99(17) 2_656 .
O3 Mn1 O1 C1 18.01(17) . .
N1 Mn1 O1 C1 110.22(17) . .
N1 Mn1 O1 C1 -69.78(17) 2_656 .
O1 Mn1 N1 C9 177.60(19) . .
O1 Mn1 N1 C9 -2.40(19) 2_656 .
O3 Mn1 N1 C9 86.93(19) 2_656 .
O3 Mn1 N1 C9 -93.07(19) . .
N1 Mn1 N1 C9 46(100) 2_656 .
Mn1 N1 C9 O4 167(13) . .
Mn1 O1 C1 O2 -9.2(3) . .
Mn1 O1 C1 C2 173.35(11) . .
O2 C1 C2 C3 157.81(18) . .
O1 C1 C2 C3 -24.5(2) . .
O2 C1 C2 C6 -26.7(3) . .
O1 C1 C2 C6 151.02(17) . .
C6 C2 C3 C4 -2.6(3) . .
C1 C2 C3 C4 173.01(17) . .
C5 N4 C4 C3 3.7(3) . .
C7 N4 C4 C3 -173.55(17) . .
C2 C3 C4 N4 -1.1(3) . .
C4 N4 C5 C6 -2.5(3) . .
C7 N4 C5 C6 174.82(16) . .
N4 C5 C6 C2 -1.3(3) . .
C3 C2 C6 C5 3.8(3) . .
C1 C2 C6 C5 -171.86(16) . .
C4 N4 C7 C8 -104.0(2) . .
C5 N4 C7 C8 78.7(2) . .
N4 C7 C8 C8 -174.83(17) . 2_864
